data_4309829
loop_
_publ_author_name
'Mohamed Osman Awaleh'
'Antonella Badia'
'Fran\,cois Brisse'

_publ_contact_author_address
;
      Universit\'e de Montr\'eal
      D\'epartement de Chimie
      C.P. 6128, Succ. Centre-ville
      Montr\'eal, Qu\'ebec
      Canada, H3C 3J7
;
_publ_contact_author_email francois.brisse@umontreal.ca
_publ_contact_author_fax '+1 514 343 7586'
_publ_contact_author_name 'Dr Fran\,cois Brisse'
_publ_contact_author_phone '+1 514 343 2088'
_publ_section_title
;
Coordination Networks with Flexible Ligands Based on Silver(I) Salts:
Complexes of 1,3-Bis(phenylthio)propane with Silver(I) Salts of PF6-,
CF3COO-, CF3CF2COO-, CF3CF2CF2COO-,p-TsO-, and CF3SO3-
;
_journal_name_full 'Inorganic Chemistry'
_journal_page_first 7833
_journal_page_last 7845
_journal_paper_doi 10.1021/ic050617n
_journal_volume 44
_journal_year 2005
_chemical_compound_source 'Synthesized by the authors. See text'
_chemical_formula_moiety 'C22 H23 Ag O3 S3'
_chemical_formula_sum 'C22 H23 Ag O3 S3'
_chemical_formula_weight 539.45
_chemical_name_systematic
; 
 ? 
;
_space_group_IT_number 14
_symmetry_cell_setting monoclinic
_symmetry_space_group_name_Hall '-P 2yn'
_symmetry_space_group_name_H-M 'P 1 21/n 1'
_atom_sites_solution_hydrogens geom
_atom_sites_solution_primary direct
_atom_sites_solution_secondary difmap
_audit_creation_method SHELXL-97
_cell_angle_alpha 90.00
_cell_angle_beta 93.7600(10)
_cell_angle_gamma 90.00
_cell_formula_units_Z 4
_cell_length_a 15.0658(2)
_cell_length_b 8.86920(10)
_cell_length_c 16.2685(2)
_cell_measurement_reflns_used 6053
_cell_measurement_temperature 220(2)
_cell_measurement_theta_max 72.91
_cell_measurement_theta_min 2.72
_cell_volume 2169.14(5)
_computing_cell_refinement 'SMART (Bruker, 1999)'
_computing_data_collection 'SMART (Bruker, 1999)'
_computing_data_reduction 'SAINT (Bruker, 1999)'
_computing_molecular_graphics 'SHELXTL (Bruker, 1997)'
_computing_publication_material 'UdMX (local program)'
_computing_structure_refinement 'SHELXL97 (Sheldrick, 1997)'
_computing_structure_solution 'SHELXS97 (Sheldrick, 1997)'
_diffrn_ambient_temperature 220(2)
_diffrn_detector_area_resol_mean 5.5
_diffrn_measured_fraction_theta_full 0.984
_diffrn_measured_fraction_theta_max 0.984
_diffrn_measurement_device_type 'Bruker Smart 2000'
_diffrn_measurement_method \w
_diffrn_radiation_monochromator graphite
_diffrn_radiation_source 'X-ray Sealed Tube'
_diffrn_radiation_type CuK\a
_diffrn_radiation_wavelength 1.54178
_diffrn_reflns_av_R_equivalents 0.036
_diffrn_reflns_av_sigmaI/netI 0.0296
_diffrn_reflns_limit_h_max 18
_diffrn_reflns_limit_h_min -18
_diffrn_reflns_limit_k_max 9
_diffrn_reflns_limit_k_min -10
_diffrn_reflns_limit_l_max 19
_diffrn_reflns_limit_l_min -19
_diffrn_reflns_number 17621
_diffrn_reflns_theta_full 72.90
_diffrn_reflns_theta_max 72.90
_diffrn_reflns_theta_min 3.87
_diffrn_standards_decay_% -0.75
_diffrn_standards_number 198
_exptl_absorpt_coefficient_mu 10.329
_exptl_absorpt_correction_T_max 0.356
_exptl_absorpt_correction_T_min 0.139
_exptl_absorpt_correction_type multi-scan
_exptl_absorpt_process_details 'Sadabs (Sheldrick,1996)'
_exptl_crystal_colour Colorless
_exptl_crystal_density_diffrn 1.652
_exptl_crystal_density_method 'not measured'
_exptl_crystal_description block
_exptl_crystal_F_000 1096
_exptl_crystal_size_max 0.21
_exptl_crystal_size_mid 0.13
_exptl_crystal_size_min 0.10
_refine_diff_density_max 1.436
_refine_diff_density_min -1.125
_refine_diff_density_rms 0.107
_refine_ls_extinction_method none
_refine_ls_goodness_of_fit_ref 1.055
_refine_ls_hydrogen_treatment constr
_refine_ls_matrix_type full
_refine_ls_number_parameters 263
_refine_ls_number_reflns 4252
_refine_ls_number_restraints 0
_refine_ls_restrained_S_all 1.055
_refine_ls_R_factor_all 0.0511
_refine_ls_R_factor_gt 0.0452
_refine_ls_shift/su_max 0.001
_refine_ls_shift/su_mean 0.000
_refine_ls_structure_factor_coef Fsqd
_refine_ls_weighting_details 'calc w=1/[\s^2^(Fo^2^)+(0.0926P)^2^+0.0000P] where P=(Fo^2^+2Fc^2^)/3'
_refine_ls_weighting_scheme calc
_refine_ls_wR_factor_gt 0.1264
_refine_ls_wR_factor_ref 0.1309
_reflns_number_gt 3632
_reflns_number_total 4252
_reflns_threshold_expression I>2\s(I)
_cod_data_source_file ic050617nsi20050421_105239.cif
_cod_data_source_block Complex5
_cod_depositor_comments
;
The following automatic conversions were performed:
'_symmetry_cell_setting' value 'Monoclinic' changed to 'monoclinic'
according to '/home/saulius/struct/CIF-dictionaries/cif_core.dic'
dictionary named 'cif_core.dic' version 2.4.1 from
2010-06-29.

'_geom_angle_publ_flag' value 'Y' changed to 'y' according to
'/home/saulius/struct/CIF-dictionaries/cif_core.dic' dictionary named
'cif_core.dic' version 2.4.1 from 2010-06-29 (49
times).

'_geom_bond_publ_flag' value 'Y' changed to 'y' according to
'/home/saulius/struct/CIF-dictionaries/cif_core.dic' dictionary named
'cif_core.dic' version 2.4.1 from 2010-06-29 (35 times).

Automatic conversion script
Id: cif_fix_enum 1527 2010-12-29 10:47:43Z saulius 
;
_cod_database_code 4309829

loop_
_symmetry_equiv_pos_as_xyz
'x, y, z'
'-x+1/2, y+1/2, -z+1/2'
'-x, -y, -z'
'x-1/2, -y-1/2, z-1/2'

loop_
_atom_site_label
_atom_site_type_symbol
_atom_site_fract_x
_atom_site_fract_y
_atom_site_fract_z
_atom_site_U_iso_or_equiv
_atom_site_adp_type
_atom_site_occupancy
_atom_site_symmetry_multiplicity
_atom_site_calc_flag
_atom_site_refinement_flags
_atom_site_disorder_assembly
_atom_site_disorder_group
Ag1 Ag 0.050903(19) 1.10886(3) 0.089988(16) 0.04221(14) Uani 1 1 d . . 1
S1 S 0.17123(6) 0.94886(11) 0.15696(6) 0.0394(2) Uani 1 1 d . . 1
S2 S 0.01245(7) 0.38641(11) 0.11841(6) 0.0429(2) Uani 1 1 d . . 1
S3 S 0.15542(7) 1.06795(15) -0.07188(6) 0.0525(3) Uani 1 1 d . A 1
O1 O 0.1158(3) 1.2002(6) -0.0365(2) 0.0936(16) Uani 1 1 d . A 1
O2 O 0.1017(3) 0.9359(7) -0.0619(3) 0.1022(18) Uani 1 1 d . . 1
O3 O 0.2439(2) 1.0448(4) -0.03986(19) 0.0595(8) Uani 1 1 d . A 1
C11 C 0.1463(3) 0.9108(4) 0.2607(2) 0.0361(8) Uani 1 1 d . . 1
C12 C 0.1944(3) 0.8029(5) 0.3068(3) 0.0459(9) Uani 1 1 d . . 1
H12 H 0.2379 0.7448 0.2826 0.055 Uiso 1 1 calc R . 1
C13 C 0.1778(3) 0.7819(5) 0.3878(3) 0.0534(11) Uani 1 1 d . . 1
H13 H 0.2098 0.7084 0.4191 0.064 Uiso 1 1 calc R . 1
C14 C 0.1152(4) 0.8669(6) 0.4236(3) 0.0594(13) Uani 1 1 d . . 1
H14 H 0.1052 0.8530 0.4796 0.071 Uiso 1 1 calc R . 1
C15 C 0.0661(4) 0.9739(6) 0.3776(3) 0.0641(13) Uani 1 1 d . . 1
H15 H 0.0227 1.0316 0.4022 0.077 Uiso 1 1 calc R . 1
C16 C 0.0815(3) 0.9950(5) 0.2955(3) 0.0492(10) Uani 1 1 d . . 1
H16 H 0.0480 1.0660 0.2636 0.059 Uiso 1 1 calc R . 1
C17 C 0.1763(3) 0.7608(4) 0.1123(2) 0.0405(8) Uani 1 1 d . . 1
H17A H 0.1874 0.7702 0.0538 0.049 Uiso 1 1 calc R . 1
H17B H 0.2265 0.7061 0.1395 0.049 Uiso 1 1 calc R . 1
C18 C 0.0921(2) 0.6695(4) 0.1200(2) 0.0361(7) Uani 1 1 d . . 1
H18A H 0.0441 0.7115 0.0834 0.043 Uiso 1 1 calc R . 1
H18B H 0.0739 0.6759 0.1767 0.043 Uiso 1 1 calc R . 1
C19 C 0.1068(3) 0.5051(5) 0.0978(2) 0.0412(8) Uani 1 1 d . . 1
H19A H 0.1599 0.4675 0.1295 0.049 Uiso 1 1 calc R . 1
H19B H 0.1178 0.4982 0.0392 0.049 Uiso 1 1 calc R . 1
C21 C 0.0083(3) 0.3888(4) 0.2276(3) 0.0375(8) Uani 1 1 d . . 1
C22 C -0.0723(3) 0.3490(6) 0.2577(3) 0.0543(11) Uani 1 1 d . . 1
H22 H -0.1212 0.3264 0.2209 0.065 Uiso 1 1 calc R . 1
C23 C -0.0811(4) 0.3425(6) 0.3408(4) 0.0634(13) Uani 1 1 d . . 1
H23 H -0.1356 0.3131 0.3609 0.076 Uiso 1 1 calc R . 1
C24 C -0.0098(4) 0.3792(5) 0.3954(3) 0.0567(12) Uani 1 1 d . . 1
H24 H -0.0164 0.3776 0.4525 0.068 Uiso 1 1 calc R . 1
C25 C 0.0702(4) 0.4179(5) 0.3661(3) 0.0534(11) Uani 1 1 d . . 1
H25 H 0.1187 0.4409 0.4032 0.064 Uiso 1 1 calc R . 1
C26 C 0.0804(3) 0.4232(5) 0.2817(3) 0.0458(9) Uani 1 1 d . . 1
H26 H 0.1354 0.4498 0.2617 0.055 Uiso 1 1 calc R . 1
C31 C 0.1562(2) 1.1001(5) -0.1792(3) 0.0410(9) Uani 1 1 d . A 1
C32 C 0.1167(3) 1.2286(5) -0.2144(3) 0.0512(10) Uani 1 1 d . A 1
H32 H 0.0890 1.2993 -0.1814 0.061 Uiso 1 1 calc R A 1
C33 C 0.1184(4) 1.2509(6) -0.2970(3) 0.0625(12) Uani 1 1 d . A 1
H33 H 0.0901 1.3365 -0.3206 0.075 Uiso 1 1 calc R A 1
C34 C 0.1602(4) 1.1524(6) -0.3475(3) 0.0558(11) Uani 1 1 d . A 1
C35 C 0.1991(4) 1.0265(6) -0.3123(3) 0.0626(12) Uani 1 1 d . A 1
H35 H 0.2281 0.9579 -0.3455 0.075 Uiso 1 1 calc R A 1
C36 C 0.1966(3) 0.9980(6) -0.2287(3) 0.0555(11) Uani 1 1 d . A 1
H36 H 0.2223 0.9096 -0.2059 0.067 Uiso 1 1 calc R A 1
C37 C 0.1645(6) 1.1852(8) -0.4382(3) 0.095(2) Uani 1 1 d . A 1
H37A H 0.2007 1.1093 -0.4629 0.143 Uiso 1 1 calc R A 1
H37B H 0.1906 1.2839 -0.4452 0.143 Uiso 1 1 calc R A 1
H37C H 0.1049 1.1833 -0.4646 0.143 Uiso 1 1 calc R A 1

loop_
_atom_site_aniso_label
_atom_site_aniso_U_11
_atom_site_aniso_U_22
_atom_site_aniso_U_33
_atom_site_aniso_U_23
_atom_site_aniso_U_13
_atom_site_aniso_U_12
Ag1 0.0491(2) 0.0436(2) 0.03267(19) 0.00017(10) -0.00673(12) 0.00393(11)
S1 0.0388(4) 0.0403(5) 0.0381(5) 0.0100(4) -0.0056(3) -0.0032(3)
S2 0.0482(5) 0.0389(6) 0.0396(5) -0.0042(3) -0.0123(4) 0.0027(4)
S3 0.0356(5) 0.0849(8) 0.0367(5) 0.0162(5) -0.0004(4) 0.0046(5)
O1 0.111(3) 0.124(4) 0.047(2) 0.012(2) 0.016(2) 0.056(3)
O2 0.072(3) 0.156(5) 0.075(3) 0.055(3) -0.023(2) -0.052(3)
O3 0.0479(17) 0.086(3) 0.0424(17) -0.0026(15) -0.0111(13) -0.0016(16)
C11 0.0392(18) 0.036(2) 0.0311(18) 0.0025(13) -0.0118(14) -0.0081(14)
C12 0.046(2) 0.046(2) 0.044(2) 0.0076(17) -0.0146(16) 0.0023(16)
C13 0.065(3) 0.046(3) 0.045(2) 0.0103(18) -0.0213(19) -0.007(2)
C14 0.093(4) 0.054(3) 0.030(2) 0.0031(18) -0.006(2) -0.012(2)
C15 0.097(4) 0.053(3) 0.042(3) -0.003(2) 0.005(2) 0.007(3)
C16 0.063(3) 0.043(2) 0.040(2) 0.0056(17) -0.0070(18) 0.0099(19)
C17 0.0414(19) 0.040(2) 0.040(2) 0.0069(15) 0.0030(15) 0.0085(15)
C18 0.0400(18) 0.034(2) 0.0338(18) 0.0029(14) -0.0026(14) 0.0035(14)
C19 0.045(2) 0.045(2) 0.0334(19) -0.0009(15) -0.0017(15) 0.0060(16)
C21 0.0408(19) 0.029(2) 0.042(2) 0.0007(13) -0.0045(15) 0.0045(13)
C22 0.042(2) 0.049(3) 0.072(3) -0.001(2) 0.000(2) 0.0009(18)
C23 0.058(3) 0.060(3) 0.075(3) 0.006(3) 0.024(2) 0.002(2)
C24 0.078(3) 0.047(3) 0.047(3) 0.0051(18) 0.011(2) 0.003(2)
C25 0.067(3) 0.052(3) 0.040(2) 0.0063(18) -0.004(2) -0.005(2)
C26 0.044(2) 0.052(3) 0.040(2) 0.0065(17) -0.0038(16) -0.0069(17)
C31 0.0307(17) 0.055(3) 0.036(2) 0.0059(15) -0.0021(14) -0.0048(15)
C32 0.059(2) 0.051(3) 0.043(2) 0.0066(18) 0.0043(19) 0.0005(19)
C33 0.084(3) 0.053(3) 0.050(3) 0.013(2) 0.003(2) -0.001(2)
C34 0.072(3) 0.059(3) 0.036(2) -0.0003(19) -0.001(2) -0.026(2)
C35 0.069(3) 0.067(3) 0.052(3) -0.016(2) 0.005(2) -0.006(2)
C36 0.059(3) 0.055(3) 0.051(3) 0.003(2) -0.008(2) 0.006(2)
C37 0.156(7) 0.091(5) 0.037(3) 0.002(3) 0.001(3) -0.044(5)

loop_
_atom_type_symbol
_atom_type_description
_atom_type_scat_dispersion_real
_atom_type_scat_dispersion_imag
_atom_type_scat_source
C C 0.0181 0.0091 'International Tables Vol C Tables 4.2.6.8 and 6.1.1.4'
H H 0.0000 0.0000 'International Tables Vol C Tables 4.2.6.8 and 6.1.1.4'
O O 0.0492 0.0322 'International Tables Vol C Tables 4.2.6.8 and 6.1.1.4'
S S 0.3331 0.5567 'International Tables Vol C Tables 4.2.6.8 and 6.1.1.4'
Ag Ag 0.1306 4.2820 'International Tables Vol C Tables 4.2.6.8 and 6.1.1.4'

loop_
_geom_angle_atom_site_label_1
_geom_angle_atom_site_label_2
_geom_angle_atom_site_label_3
_geom_angle_site_symmetry_1
_geom_angle_site_symmetry_2
_geom_angle_site_symmetry_3
_geom_angle
_geom_angle_publ_flag
O2 AG1 O1 3_575 . . 109.21(16) y
O2 AG1 S1 3_575 . . 131.51(12) y
O1 AG1 S1 . . . 103.54(10) y
O2 AG1 S2 3_575 . 1_565 88.15(16) y
O1 AG1 S2 . . 1_565 86.68(11) y
S1 AG1 S2 . . 1_565 129.06(3) y
C11 S1 C17 . . . 102.77(17) y
C11 S1 AG1 . . . 109.18(13) y
C17 S1 AG1 . . . 113.22(13) y
C21 S2 C19 . . . 104.85(18) y
C21 S2 AG1 . . 1_545 102.32(12) y
C19 S2 AG1 . . 1_545 109.40(13) y
O3 S3 O2 . . . 111.4(3) y
O3 S3 O1 . . . 111.9(3) y
O2 S3 O1 . . . 111.3(4) y
O3 S3 C31 . . . 108.64(19) y
O2 S3 C31 . . . 106.4(2) y
O1 S3 C31 . . . 106.9(2) y
S3 O1 AG1 . . . 105.1(3) y
S3 O2 AG1 . . 3_575 131.8(3) y
C16 C11 C12 . . . 120.7(4) y
C16 C11 S1 . . . 118.9(3) y
C12 C11 S1 . . . 120.4(3) y
C13 C12 C11 . . . 119.4(4) y
C13 C12 H12 . . . 120.3 ?
C11 C12 H12 . . . 120.3 ?
C14 C13 C12 . . . 120.6(4) y
C14 C13 H13 . . . 119.7 ?
C12 C13 H13 . . . 119.7 ?
C13 C14 C15 . . . 120.3(4) y
C13 C14 H14 . . . 119.8 ?
C15 C14 H14 . . . 119.8 ?
C16 C15 C14 . . . 119.6(5) y
C16 C15 H15 . . . 120.2 ?
C14 C15 H15 . . . 120.2 ?
C11 C16 C15 . . . 119.4(4) y
C11 C16 H16 . . . 120.3 ?
C15 C16 H16 . . . 120.3 ?
C18 C17 S1 . . . 113.4(3) y
C18 C17 H17A . . . 108.9 ?
S1 C17 H17A . . . 108.9 ?
C18 C17 H17B . . . 108.9 ?
S1 C17 H17B . . . 108.9 ?
H17A C17 H17B . . . 107.7 ?
C17 C18 C19 . . . 110.8(3) y
C17 C18 H18A . . . 109.5 ?
C19 C18 H18A . . . 109.5 ?
C17 C18 H18B . . . 109.5 ?
C19 C18 H18B . . . 109.5 ?
H18A C18 H18B . . . 108.1 ?
C18 C19 S2 . . . 112.5(3) y
C18 C19 H19A . . . 109.1 ?
S2 C19 H19A . . . 109.1 ?
C18 C19 H19B . . . 109.1 ?
S2 C19 H19B . . . 109.1 ?
H19A C19 H19B . . . 107.8 ?
C22 C21 C26 . . . 120.0(4) y
C22 C21 S2 . . . 116.0(3) y
C26 C21 S2 . . . 123.9(3) y
C23 C22 C21 . . . 120.3(5) y
C23 C22 H22 . . . 119.8 ?
C21 C22 H22 . . . 119.8 ?
C22 C23 C24 . . . 120.1(5) y
C22 C23 H23 . . . 120 ?
C24 C23 H23 . . . 120 ?
C25 C24 C23 . . . 119.9(5) y
C25 C24 H24 . . . 120.1 ?
C23 C24 H24 . . . 120.1 ?
C24 C25 C26 . . . 120.6(5) y
C24 C25 H25 . . . 119.7 ?
C26 C25 H25 . . . 119.7 ?
C21 C26 C25 . . . 119.1(4) y
C21 C26 H26 . . . 120.4 ?
C25 C26 H26 . . . 120.4 ?
C36 C31 C32 . . . 119.4(4) y
C36 C31 S3 . . . 120.1(3) y
C32 C31 S3 . . . 120.5(3) y
C33 C32 C31 . . . 119.3(4) y
C33 C32 H32 . . . 120.3 ?
C31 C32 H32 . . . 120.3 ?
C32 C33 C34 . . . 122.4(5) y
C32 C33 H33 . . . 118.8 ?
C34 C33 H33 . . . 118.8 ?
C35 C34 C33 . . . 117.9(4) y
C35 C34 C37 . . . 121.4(6) y
C33 C34 C37 . . . 120.7(6) y
C34 C35 C36 . . . 121.4(5) y
C34 C35 H35 . . . 119.3 ?
C36 C35 H35 . . . 119.3 ?
C31 C36 C35 . . . 119.7(5) y
C31 C36 H36 . . . 120.2 ?
C35 C36 H36 . . . 120.2 ?

loop_
_geom_bond_atom_site_label_1
_geom_bond_atom_site_label_2
_geom_bond_site_symmetry_1
_geom_bond_site_symmetry_2
_geom_bond_distance
_geom_bond_publ_flag
Ag1 O2 . 3_575 2.348(4) y
Ag1 O1 . . 2.472(4) y
Ag1 S1 . . 2.4956(9) y
Ag1 S2 . 1_565 2.5776(10) y
S1 C11 . . 1.786(4) y
S1 C17 . . 1.823(4) y
S2 C21 . . 1.781(4) y
S2 C19 . . 1.818(4) y
S2 Ag1 . 1_545 2.5776(10) y
S3 O3 . . 1.414(3) y
S3 O2 . . 1.439(4) y
S3 O1 . . 1.452(4) y
S3 C31 . . 1.770(4) y
O2 Ag1 . 3_575 2.348(4) y
C11 C16 . . 1.380(6) y
C11 C12 . . 1.390(5) y
C12 C13 . . 1.370(6) y
C12 H12 . . 0.94 ?
C13 C14 . . 1.368(8) y
C13 H13 . . 0.94 ?
C14 C15 . . 1.391(7) y
C14 H14 . . 0.94 ?
C15 C16 . . 1.384(6) y
C15 H15 . . 0.94 ?
C16 H16 . . 0.94 ?
C17 C18 . . 1.518(5) y
C17 H17a . . 0.98 ?
C17 H17b . . 0.98 ?
C18 C19 . . 1.522(5) y
C18 H18a . . 0.98 ?
C18 H18b . . 0.98 ?
C19 H19a . . 0.98 ?
C19 H19b . . 0.98 ?
C21 C22 . . 1.384(6) y
C21 C26 . . 1.387(6) y
C22 C23 . . 1.369(7) y
C22 H22 . . 0.94 ?
C23 C24 . . 1.387(8) y
C23 H23 . . 0.94 ?
C24 C25 . . 1.369(8) y
C24 H24 . . 0.94 ?
C25 C26 . . 1.392(6) y
C25 H25 . . 0.94 ?
C26 H26 . . 0.94 ?
C31 C36 . . 1.380(6) y
C31 C32 . . 1.392(6) y
C32 C33 . . 1.361(6) y
C32 H32 . . 0.94 ?
C33 C34 . . 1.378(7) y
C33 H33 . . 0.94 ?
C34 C35 . . 1.369(8) y
C34 C37 . . 1.509(6) y
C35 C36 . . 1.385(7) y
C35 H35 . . 0.94 ?
C36 H36 . . 0.94 ?
C37 H37a . . 0.97 ?
C37 H37b . . 0.97 ?
C37 H37c . . 0.97 ?

loop_
_geom_torsion_atom_site_label_1
_geom_torsion_atom_site_label_2
_geom_torsion_atom_site_label_3
_geom_torsion_atom_site_label_4
_geom_torsion_site_symmetry_1
_geom_torsion_site_symmetry_2
_geom_torsion_site_symmetry_3
_geom_torsion_site_symmetry_4
_geom_torsion
_geom_torsion_publ_flag
O2 AG1 S1 C11 3_575 . . . -62.2(2) ?
O1 AG1 S1 C11 . . . . 166.08(18) ?
S2 AG1 S1 C11 1_565 . . . 69.26(13) ?
O2 AG1 S1 C17 3_575 . . . 51.6(2) ?
O1 AG1 S1 C17 . . . . -80.10(19) ?
S2 AG1 S1 C17 1_565 . . . -176.91(14) ?
O3 S3 O1 AG1 . . . . -87.7(3) ?
O2 S3 O1 AG1 . . . . 37.7(3) ?
C31 S3 O1 AG1 . . . . 153.52(18) ?
O2 AG1 O1 S3 3_575 . . . -97.8(3) ?
S1 AG1 O1 S3 . . . . 45.9(3) ?
S2 AG1 O1 S3 1_565 . . . 175.4(3) ?
O3 S3 O2 AG1 . . . 3_575 175.1(3) ?
O1 S3 O2 AG1 . . . 3_575 49.5(5) ?
C31 S3 O2 AG1 . . . 3_575 -66.6(5) ?
C17 S1 C11 C16 . . . . -134.7(3) ?
AG1 S1 C11 C16 . . . . -14.3(3) ?
C17 S1 C11 C12 . . . . 48.2(3) ?
AG1 S1 C11 C12 . . . . 168.7(3) ?
C16 C11 C12 C13 . . . . -0.9(6) ?
S1 C11 C12 C13 . . . . 176.1(3) ?
C11 C12 C13 C14 . . . . -0.6(7) ?
C12 C13 C14 C15 . . . . 1.3(7) ?
C13 C14 C15 C16 . . . . -0.6(8) ?
C12 C11 C16 C15 . . . . 1.7(7) ?
S1 C11 C16 C15 . . . . -175.4(4) ?
C14 C15 C16 C11 . . . . -0.9(8) ?
C11 S1 C17 C18 . . . . 56.3(3) ?
AG1 S1 C17 C18 . . . . -61.3(3) ?
S1 C17 C18 C19 . . . . -168.5(2) ?
C17 C18 C19 S2 . . . . 172.8(3) ?
C21 S2 C19 C18 . . . . -66.1(3) ?
AG1 S2 C19 C18 1_545 . . . -175.2(2) ?
C19 S2 C21 C22 . . . . 159.8(3) ?
AG1 S2 C21 C22 1_545 . . . -86.0(3) ?
C19 S2 C21 C26 . . . . -22.1(4) ?
AG1 S2 C21 C26 1_545 . . . 92.1(3) ?
C26 C21 C22 C23 . . . . -0.4(7) ?
S2 C21 C22 C23 . . . . 177.7(4) ?
C21 C22 C23 C24 . . . . 1.5(8) ?
C22 C23 C24 C25 . . . . -1.9(8) ?
C23 C24 C25 C26 . . . . 1.1(7) ?
C22 C21 C26 C25 . . . . -0.3(6) ?
S2 C21 C26 C25 . . . . -178.3(3) ?
C24 C25 C26 C21 . . . . 0.0(7) ?
O3 S3 C31 C36 . . . . 54.0(4) ?
O2 S3 C31 C36 . . . . -66.0(4) ?
O1 S3 C31 C36 . . . . 174.9(4) ?
O3 S3 C31 C32 . . . . -125.6(4) ?
O2 S3 C31 C32 . . . . 114.3(4) ?
O1 S3 C31 C32 . . . . -4.7(4) ?
C36 C31 C32 C33 . . . . 0.2(7) ?
S3 C31 C32 C33 . . . . 179.8(4) ?
C31 C32 C33 C34 . . . . -1.8(8) ?
C32 C33 C34 C35 . . . . 1.6(8) ?
C32 C33 C34 C37 . . . . -177.0(5) ?
C33 C34 C35 C36 . . . . 0.2(8) ?
C37 C34 C35 C36 . . . . 178.8(5) ?
C32 C31 C36 C35 . . . . 1.5(7) ?
S3 C31 C36 C35 . . . . -178.1(4) ?
C34 C35 C36 C31 . . . . -1.7(8) ?
